data_1546490
loop_
_publ_author_name
'Wicker, Jerome G. P.'
'Crowley, Lorraine M.'
'Robshaw, Oliver'
'Little, Edmund J.'
'Stokes, Stephen P.'
'Cooper, Richard I.'
'Lawrence, Simon E.'

_publ_section_title
;
 Will they co-crystallize?
;
_journal_issue 36
_journal_name_full CrystEngComm
_journal_page_first 5336
_journal_page_last 5340
_journal_paper_doi 10.1039/C7CE00587C
_journal_volume 19
_journal_year 2017
_chemical_formula_moiety 'C7 H7 N O2, C6 H6 N2 O'
_chemical_formula_sum 'C13 H13 N3 O3'
_chemical_formula_weight 259.26
_chemical_name_common 'Nicotinamide + 2Aminobenzoic Acid from EtOH'
_space_group_crystal_system monoclinic
_space_group_IT_number 4
_space_group_name_Hall 'P 2yb'
_space_group_name_H-M_alt 'P 1 21 1'
_symmetry_space_group_name_Hall 'P 2yb'
_symmetry_space_group_name_H-M 'P 1 21 1'
_atom_sites_solution_hydrogens mixed
_atom_sites_solution_primary direct
_atom_sites_solution_secondary difmap
_audit_update_record
;
2017-03-17 deposited with the CCDC.
2017-07-05 downloaded from the CCDC.
;
_cell_angle_alpha 90
_cell_angle_beta 109.361(5)
_cell_angle_gamma 90
_cell_formula_units_Z 2
_cell_length_a 10.479(2)
_cell_length_b 4.9873(9)
_cell_length_c 12.644(3)
_cell_measurement_reflns_used 3190
_cell_measurement_temperature 296.(2)
_cell_measurement_theta_max 25.6775
_cell_measurement_theta_min 3.0814
_cell_volume 623.4(2)
_computing_cell_refinement 'SAINT V8.34A (Bruker AXS Inc., 2013)'
_computing_data_reduction 'SAINT V8.34A (Bruker AXS Inc., 2013)'
_computing_structure_refinement 'SHELXL-2014/7 (Sheldrick, 2014)'
_diffrn_ambient_temperature 296.(2)
_diffrn_detector_area_resol_mean 8.3333
_diffrn_measured_fraction_theta_full 0.999
_diffrn_measured_fraction_theta_max 0.999
_diffrn_measurement_device_type 'Bruker APEX DUO'
_diffrn_measurement_method '\w and \q scans'
_diffrn_radiation_monochromator Graphite
_diffrn_radiation_type 'Mo K\a'
_diffrn_radiation_wavelength 0.71073
_diffrn_reflns_av_R_equivalents 0.0278
_diffrn_reflns_av_unetI/netI 0.0233
_diffrn_reflns_limit_h_max 12
_diffrn_reflns_limit_h_min -12
_diffrn_reflns_limit_k_max 6
_diffrn_reflns_limit_k_min -6
_diffrn_reflns_limit_l_max 15
_diffrn_reflns_limit_l_min -15
_diffrn_reflns_number 9087
_diffrn_reflns_theta_full 25.68
_diffrn_reflns_theta_max 25.68
_diffrn_reflns_theta_min 1.71
_diffrn_source 'Sealed tube'
_diffrn_source_type 'Siemens KFF Mo 2K-90'
_exptl_absorpt_coefficient_mu 0.101
_exptl_absorpt_correction_T_max 0.99
_exptl_absorpt_correction_T_min 0.89
_exptl_absorpt_correction_type multi-scan
_exptl_absorpt_process_details 'SADABS V2014/5 (Bruker AXS Inc.)'
_exptl_crystal_colour colourless
_exptl_crystal_density_diffrn 1.381
_exptl_crystal_density_method 'not measured'
_exptl_crystal_description Plate/Needle
_exptl_crystal_F_000 272
_exptl_crystal_size_max 0.680
_exptl_crystal_size_mid 0.140
_exptl_crystal_size_min 0.060
_refine_diff_density_max 0.096
_refine_diff_density_min -0.142
_refine_ls_abs_structure_details
;
Flack x determined using 856 quotients [(I+)-(I-)]/[(I+)+(I-)]
(Parsons, Flack and Wagner, Acta Cryst. B69 (2013) 249-259).
;
_refine_ls_abs_structure_Flack 0.4(5)
_refine_ls_extinction_method none
_refine_ls_goodness_of_fit_ref 1.042
_refine_ls_hydrogen_treatment mixed
_refine_ls_matrix_type full
_refine_ls_number_parameters 192
_refine_ls_number_reflns 2364
_refine_ls_number_restraints 1
_refine_ls_restrained_S_all 1.041
_refine_ls_R_factor_all 0.0363
_refine_ls_R_factor_gt 0.0305
_refine_ls_shift/su_max 0.000
_refine_ls_shift/su_mean 0.000
_refine_ls_structure_factor_coef Fsqd
_refine_ls_weighting_details 'w=1/[\s^2^(Fo^2^)+(0.0362P)^2^+0.0525P] where P=(Fo^2^+2Fc^2^)/3'
_refine_ls_weighting_scheme calc
_refine_ls_wR_factor_gt 0.0700
_refine_ls_wR_factor_ref 0.0744
_reflns_number_gt 2141
_reflns_number_total 2364
_reflns_threshold_expression 'I > 2\s(I)'
_cod_data_source_file c7ce00587c3.cif
_cod_data_source_block 1J
_cod_database_code 1546490

loop_
_space_group_symop_operation_xyz
'x, y, z'
'-x, y+1/2, -z'

loop_
_atom_site_type_symbol
_atom_site_label
_atom_site_fract_x
_atom_site_fract_y
_atom_site_fract_z
_atom_site_U_iso_or_equiv
_atom_site_adp_type
_atom_site_calc_flag
_atom_site_refinement_flags_adp
_atom_site_refinement_flags_posn
_atom_site_occupancy
C C1 0.0787(2) 0.8813(5) 0.68144(18) 0.0471(5) Uani d . . 1
C C2 -0.0134(2) 0.7129(5) 0.7082(2) 0.0606(7) Uani d . . 1
H H2 -0.0613 0.5864 0.6561 0.073 Uiso calc U R 1
C C3 -0.0342(3) 0.7301(5) 0.8083(3) 0.0661(8) Uani d . . 1
H H3 -0.0964 0.6162 0.8232 0.079 Uiso calc U R 1
C C4 0.0356(2) 0.9142(6) 0.8888(2) 0.0600(7) Uani d . . 1
H H4 0.021 0.9244 0.9574 0.072 Uiso calc U R 1
C C5 0.1265(2) 1.0808(5) 0.86529(19) 0.0473(5) Uani d . . 1
H H5 0.1735 1.2055 0.9187 0.057 Uiso calc U R 1
C C6 0.1505(2) 1.0682(5) 0.76314(18) 0.0395(5) Uani d . . 1
C C7 0.2494(2) 1.2516(4) 0.74230(16) 0.0415(5) Uani d . . 1
O O8 0.31317(16) 1.4066(4) 0.82782(13) 0.0529(4) Uani d . . 1
H H8A 0.371(3) 1.524(8) 0.808(3) 0.096(11) Uiso d . . 1
O O9 0.27321(19) 1.2637(4) 0.65458(14) 0.0652(5) Uani d . . 1
N N10 0.0924(3) 0.8617(6) 0.57744(18) 0.0672(7) Uani d . . 1
H H10A 0.060(3) 0.712(8) 0.541(3) 0.085(10) Uiso d . . 1
H H10B 0.170(3) 0.949(7) 0.573(2) 0.075(10) Uiso d . . 1
C C21 0.5287(2) 0.8068(5) 0.71258(17) 0.0434(5) Uani d . . 1
H H21 0.4879 0.7082 0.6477 0.052 Uiso calc U R 1
N N22 0.49379(18) 0.7545(4) 0.80244(15) 0.0482(5) Uani d . . 1
C C23 0.5543(2) 0.8917(6) 0.89530(18) 0.0506(6) Uani d . . 1
H H23 0.5318 0.8535 0.9589 0.061 Uiso calc U R 1
C C24 0.6486(3) 1.0874(6) 0.9020(2) 0.0558(6) Uani d . . 1
H H24 0.6894 1.1796 0.9687 0.067 Uiso calc U R 1
C C25 0.6814(2) 1.1439(5) 0.8079(2) 0.0488(6) Uani d . . 1
H H25 0.7434 1.2788 0.8097 0.059 Uiso calc U R 1
C C26 0.6224(2) 1.0002(4) 0.71067(17) 0.0362(5) Uani d . . 1
C C27 0.6607(2) 1.0578(5) 0.60906(18) 0.0409(5) Uani d . . 1
O O28 0.69416(19) 1.2858(3) 0.59138(15) 0.0609(5) Uani d . . 1
N N29 0.6551(2) 0.8528(4) 0.54095(16) 0.0485(5) Uani d . . 1
H H29A 0.680(2) 0.885(6) 0.4823(19) 0.049(6) Uiso d . . 1
H H29B 0.647(3) 0.686(7) 0.562(2) 0.061(8) Uiso d . . 1

loop_
_atom_site_aniso_label
_atom_site_aniso_U_11
_atom_site_aniso_U_22
_atom_site_aniso_U_33
_atom_site_aniso_U_12
_atom_site_aniso_U_13
_atom_site_aniso_U_23
C1 0.0480(12) 0.0335(12) 0.0496(12) 0.0055(11) 0.0024(10) 0.0051(11)
C2 0.0509(14) 0.0410(15) 0.0756(18) -0.0067(11) 0.0020(13) 0.0001(12)
C3 0.0460(13) 0.0512(17) 0.100(2) -0.0118(12) 0.0223(14) 0.0130(16)
C4 0.0570(14) 0.0584(17) 0.0734(16) -0.0053(13) 0.0335(13) 0.0093(14)
C5 0.0464(12) 0.0437(13) 0.0525(13) -0.0039(11) 0.0173(10) 0.0023(11)
C6 0.0401(10) 0.0328(10) 0.0435(11) 0.0028(9) 0.0111(9) 0.0054(9)
C7 0.0455(12) 0.0377(12) 0.0410(11) 0.0016(10) 0.0141(9) 0.0044(10)
O8 0.0566(9) 0.0577(10) 0.0476(9) -0.0217(8) 0.0215(7) -0.0022(8)
O9 0.0921(13) 0.0638(12) 0.0510(9) -0.0159(11) 0.0390(9) -0.0019(9)
N10 0.0894(18) 0.0519(15) 0.0508(12) -0.0070(14) 0.0105(12) -0.0084(12)
C21 0.0467(11) 0.0411(13) 0.0425(10) -0.0107(10) 0.0148(9) -0.0057(10)
N22 0.0524(11) 0.0474(12) 0.0488(10) -0.0135(9) 0.0223(8) -0.0009(9)
C23 0.0577(13) 0.0531(15) 0.0465(12) -0.0051(12) 0.0246(10) 0.0008(12)
C24 0.0626(15) 0.0588(17) 0.0455(12) -0.0140(13) 0.0174(11) -0.0156(12)
C25 0.0499(13) 0.0407(13) 0.0579(14) -0.0152(11) 0.0207(11) -0.0092(11)
C26 0.0371(10) 0.0302(11) 0.0423(11) 0.0010(8) 0.0144(9) 0.0011(9)
C27 0.0428(11) 0.0340(11) 0.0476(12) 0.0040(10) 0.0174(9) 0.0076(10)
O28 0.0840(12) 0.0345(9) 0.0771(11) -0.0019(8) 0.0441(10) 0.0110(9)
N29 0.0688(12) 0.0380(12) 0.0462(10) 0.0034(10) 0.0290(9) 0.0052(9)

loop_
_atom_type_symbol
_atom_type_description
_atom_type_scat_dispersion_real
_atom_type_scat_dispersion_imag
_atom_type_scat_source
C C 0.0033 0.0016 'International Tables Vol C Tables 4.2.6.8 and 6.1.1.4'
H H 0.0000 0.0000 'International Tables Vol C Tables 4.2.6.8 and 6.1.1.4'
N N 0.0061 0.0033 'International Tables Vol C Tables 4.2.6.8 and 6.1.1.4'
O O 0.0106 0.0060 'International Tables Vol C Tables 4.2.6.8 and 6.1.1.4'

loop_
_geom_angle_atom_site_label_1
_geom_angle_atom_site_label_2
_geom_angle_atom_site_label_3
_geom_angle
N10 C1 C2 119.1(2)
N10 C1 C6 123.3(2)
C2 C1 C6 117.5(2)
C3 C2 C1 121.6(2)
C3 C2 H2 119.2
C1 C2 H2 119.2
C2 C3 C4 121.2(2)
C2 C3 H3 119.4
C4 C3 H3 119.4
C5 C4 C3 118.5(2)
C5 C4 H4 120.7
C3 C4 H4 120.7
C4 C5 C6 121.7(2)
C4 C5 H5 119.1
C6 C5 H5 119.1
C5 C6 C1 119.4(2)
C5 C6 C7 119.5(2)
C1 C6 C7 121.12(19)
O9 C7 O8 121.2(2)
O9 C7 C6 124.4(2)
O8 C7 C6 114.45(17)
C7 O8 H8A 110.(2)
C1 N10 H10A 115.(2)
C1 N10 H10B 113.2(18)
H10A N10 H10B 123.(3)
N22 C21 C26 123.36(19)
N22 C21 H21 118.3
C26 C21 H21 118.3
C23 N22 C21 118.02(19)
N22 C23 C24 123.1(2)
N22 C23 H23 118.5
C24 C23 H23 118.5
C23 C24 C25 118.3(2)
C23 C24 H24 120.8
C25 C24 H24 120.8
C24 C25 C26 119.9(2)
C24 C25 H25 120.0
C26 C25 H25 120.0
C25 C26 C21 117.26(19)
C25 C26 C27 119.81(19)
C21 C26 C27 122.93(19)
O28 C27 N29 123.2(2)
O28 C27 C26 120.4(2)
N29 C27 C26 116.3(2)
C27 N29 H29A 116.6(18)
C27 N29 H29B 121.0(18)
H29A N29 H29B 121.(3)

loop_
_geom_bond_atom_site_label_1
_geom_bond_atom_site_label_2
_geom_bond_distance
C1 N10 1.373(3)
C1 C2 1.402(3)
C1 C6 1.410(3)
C2 C3 1.356(4)
C2 H2 0.93
C3 C4 1.386(4)
C3 H3 0.93
C4 C5 1.369(3)
C4 H4 0.93
C5 C6 1.397(3)
C5 H5 0.93
C6 C7 1.470(3)
C7 O9 1.216(2)
C7 O8 1.317(3)
O8 H8A 0.94(4)
N10 H10A 0.88(4)
N10 H10B 0.94(3)
C21 N22 1.330(2)
C21 C26 1.383(3)
C21 H21 0.93
N22 C23 1.325(3)
C23 C24 1.372(4)
C23 H23 0.93
C24 C25 1.373(3)
C24 H24 0.93
C25 C26 1.380(3)
C25 H25 0.93
C26 C27 1.495(3)
C27 O28 1.232(3)
C27 N29 1.325(3)
N29 H29A 0.88(2)
N29 H29B 0.89(3)

loop_
_geom_hbond_atom_site_label_D
_geom_hbond_atom_site_label_H
_geom_hbond_atom_site_label_A
_geom_hbond_site_symmetry_A
_geom_hbond_distance_DH
_geom_hbond_distance_HA
_geom_hbond_distance_DA
_geom_hbond_angle_DHA
O8 H8A N22 1_565 0.94(4) 1.74(4) 2.664(2) 167.(3)
N10 H10A N10 2_546 0.88(4) 2.50(4) 3.359(3) 164.(3)
N10 H10B O9 . 0.94(3) 1.99(3) 2.709(4) 132.(2)
N29 H29A O9 2_646 0.88(2) 2.04(2) 2.847(2) 152.(3)
N29 H29B O28 1_545 0.89(3) 2.06(3) 2.898(3) 157.(2)

loop_
_geom_torsion_atom_site_label_1
_geom_torsion_atom_site_label_2
_geom_torsion_atom_site_label_3
_geom_torsion_atom_site_label_4
_geom_torsion
N10 C1 C2 C3 -177.8(2)
C6 C1 C2 C3 0.7(3)
C1 C2 C3 C4 -0.5(4)
C2 C3 C4 C5 0.2(4)
C3 C4 C5 C6 -0.3(4)
C4 C5 C6 C1 0.6(4)
C4 C5 C6 C7 -179.9(2)
N10 C1 C6 C5 177.6(2)
C2 C1 C6 C5 -0.8(3)
N10 C1 C6 C7 -1.9(3)
C2 C1 C6 C7 179.7(2)
C5 C6 C7 O9 -176.8(2)
C1 C6 C7 O9 2.7(3)
C5 C6 C7 O8 3.4(3)
C1 C6 C7 O8 -177.08(19)
C26 C21 N22 C23 -1.4(3)
C21 N22 C23 C24 1.3(4)
N22 C23 C24 C25 0.2(4)
C23 C24 C25 C26 -1.6(4)
C24 C25 C26 C21 1.6(3)
C24 C25 C26 C27 -178.6(2)
N22 C21 C26 C25 0.0(3)
N22 C21 C26 C27 -179.9(2)
C25 C26 C27 O28 -31.2(3)
C21 C26 C27 O28 148.7(2)
C25 C26 C27 N29 149.4(2)
C21 C26 C27 N29 -30.8(3)
